data_7118115
loop_
_publ_author_name
'Gaoyuan Zhao'
'Min He'
'Huilin Li'
'Shuangshuang Duan'
'Ziyun Yuan'
'Xingang Xie'
'Xuegong She'

_publ_section_title
;
 Domino intramolecular Diels-Alder reactions to construct a 6/6/5/5 fused
 tetracyclic framework
;
_journal_name_full Chem.Commun.
_journal_page_first 17321
_journal_paper_doi 10.1039/C5cc06923H
_journal_volume 51
_journal_year 2015
_chemical_formula_moiety 'C14 H20 O3'
_chemical_formula_sum 'C14 H20 O3'
_chemical_formula_weight 236.30
_chemical_name_systematic
;
 ?
;
_space_group_crystal_system monoclinic
_space_group_IT_number 4
_space_group_name_Hall 'P 2yb'
_space_group_name_H-M_alt 'P 1 21 1'
_symmetry_space_group_name_Hall 'P 2yb'
_symmetry_space_group_name_H-M 'P 1 21 1'
_atom_sites_solution_hydrogens geom
_atom_sites_solution_primary iterative
_audit_creation_date 2013-10-30
_audit_creation_method
;
Olex2 1.2
(compiled 2013.09.17 svn.r2790 for OlexSys, GUI svn.r4601)
;
_audit_update_record
;
2015-04-13 deposited with the CCDC.
2015-10-06 downloaded from the CCDC.
;
_cell_angle_alpha 90
_cell_angle_beta 104.581(16)
_cell_angle_gamma 90
_cell_formula_units_Z 6
_cell_length_a 15.8905(18)
_cell_length_b 6.1745(5)
_cell_length_c 19.186(4)
_cell_measurement_reflns_used 1020
_cell_measurement_temperature 293(2)
_cell_measurement_theta_max 25.7090
_cell_measurement_theta_min 3.5500
_cell_volume 1821.8(5)
_computing_cell_refinement
;
CrysAlisPro, Agilent Technologies,
Version 1.171.36.28 (release 01-02-2013 CrysAlis171 .NET)
(compiled Feb  1 2013,16:14:44)
;
_computing_data_collection
;
CrysAlisPro, Agilent Technologies,
Version 1.171.36.28 (release 01-02-2013 CrysAlis171 .NET)
(compiled Feb  1 2013,16:14:44)
;
_computing_data_reduction
;
CrysAlisPro, Agilent Technologies,
Version 1.171.36.28 (release 01-02-2013 CrysAlis171 .NET)
(compiled Feb  1 2013,16:14:44)
;
_computing_molecular_graphics
;
O. V. Dolomanov, L. J. Bourhis, R. J. Gildea, J. A. K. Howard and H. Puschmann,
OLEX2: a complete structure solution, refinement and analysis program.
J. Appl. Cryst. (2009). 42, 339-341.
;
_computing_publication_material
;
O. V. Dolomanov, L. J. Bourhis, R. J. Gildea, J. A. K. Howard and H. Puschmann,
OLEX2: a complete structure solution, refinement and analysis program.
J. Appl. Cryst. (2009). 42, 339-341.
;
_computing_structure_refinement
;
SHELX, G.M. Sheldrick, Acta Cryst.
(2008). A64, 112-122
;
_computing_structure_solution 'SUPERFLIP, J. Appl. Cryst. (2007) 40, 786-790'
_diffrn_ambient_temperature 293(2)
_diffrn_detector_area_resol_mean 16.0733
_diffrn_measured_fraction_theta_full 0.9976
_diffrn_measured_fraction_theta_max 0.7104
_diffrn_measurement_device_type 'SuperNova, Dual, Cu at zero, Eos'
_diffrn_measurement_method '\w scans'
_diffrn_orient_matrix_UB_11 0.0452578000
_diffrn_orient_matrix_UB_12 0.0048858000
_diffrn_orient_matrix_UB_13 0.0164453000
_diffrn_orient_matrix_UB_21 -0.0088931000
_diffrn_orient_matrix_UB_22 0.0067263000
_diffrn_orient_matrix_UB_23 0.0343424000
_diffrn_orient_matrix_UB_31 0.0014064000
_diffrn_orient_matrix_UB_32 -0.1145882000
_diffrn_orient_matrix_UB_33 0.0027051000
_diffrn_radiation_monochromator mirror
_diffrn_radiation_type 'Mo K\a'
_diffrn_radiation_wavelength 0.7107
_diffrn_reflns_av_R_equivalents 0.0633
_diffrn_reflns_av_unetI/netI 0.1352
_diffrn_reflns_laue_measured_fraction_full 0.997
_diffrn_reflns_laue_measured_fraction_max 0.998
_diffrn_reflns_limit_h_max 19
_diffrn_reflns_limit_h_min -19
_diffrn_reflns_limit_k_max 7
_diffrn_reflns_limit_k_min -6
_diffrn_reflns_limit_l_max 23
_diffrn_reflns_limit_l_min -20
_diffrn_reflns_number 7814
_diffrn_reflns_point_group_measured_fraction_full 0.827
_diffrn_reflns_point_group_measured_fraction_max 0.815
_diffrn_reflns_theta_full 25.242
_diffrn_reflns_theta_max 26.022
_diffrn_reflns_theta_min 2.984
_diffrn_source 'SuperNova (Mo) X-ray Source'
_exptl_absorpt_coefficient_mu 0.089
_exptl_absorpt_correction_T_max 1.00000
_exptl_absorpt_correction_T_min 0.49560
_exptl_absorpt_correction_type multi-scan
_exptl_absorpt_process_details
;
CrysAlisPro, Agilent Technologies,
Version 1.171.36.28 (release 01-02-2013 CrysAlis171 .NET)
(compiled Feb  1 2013,16:14:44)
Empirical absorption correction using spherical harmonics,
 implemented in SCALE3 ABSPACK scaling algorithm.
;
_exptl_crystal_colour 'clear light colourless'
_exptl_crystal_density_diffrn 1.292
_exptl_crystal_description plate
_exptl_crystal_F_000 768
_exptl_crystal_size_max 0.2400
_exptl_crystal_size_mid 0.1200
_exptl_crystal_size_min 0.1000
_refine_diff_density_max 0.200
_refine_diff_density_min -0.207
_refine_diff_density_rms 0.048
_refine_ls_abs_structure_details
;
 Flack x determined using 702 quotients [(I+)-(I-)]/[(I+)+(I-)]
 (Parsons and Flack (2004), Acta Cryst. A60, s61).
;
_refine_ls_abs_structure_Flack 3.9(10)
_refine_ls_extinction_coef .
_refine_ls_extinction_method none
_refine_ls_goodness_of_fit_ref 1.036
_refine_ls_hydrogen_treatment constr
_refine_ls_matrix_type full
_refine_ls_number_parameters 466
_refine_ls_number_reflns 5859
_refine_ls_number_restraints 1
_refine_ls_restrained_S_all 1.036
_refine_ls_R_factor_all 0.1558
_refine_ls_R_factor_gt 0.0739
_refine_ls_shift/su_max 0.000
_refine_ls_shift/su_mean 0.000
_refine_ls_structure_factor_coef Fsqd
_refine_ls_weighting_details
;
 w=1/[\s^2^(Fo^2^)+(0.0363P)^2^]
 where P=(Fo^2^+2Fc^2^)/3
;
_refine_ls_weighting_scheme calc
_refine_ls_wR_factor_gt 0.1263
_refine_ls_wR_factor_ref 0.1775
_reflns_Friedel_coverage 0.487
_reflns_friedel_fraction_full 0.619
_reflns_friedel_fraction_max 0.592
_reflns_number_gt 2809
_reflns_number_total 5859
_reflns_threshold_expression 'I > 2\s(I)'
_cod_data_source_file c5cc06923h2.cif
_cod_data_source_block zhaogy1023
_cod_original_cell_volume 1821.8(4)
_cod_database_code 7118115
_shelxl_version_number 2013-2
_shelx_space_group_comment
;
The symmetry employed for this shelxl refinement is uniquely defined
by the following loop, which should always be used as a source of
symmetry information in preference to the above space-group names.
They are only intended as comments.
;
_reflns_odcompleteness_completeness 99.76
_reflns_odcompleteness_iscentric 1
_reflns_odcompleteness_theta 26.32
_olex2_refinement_description
;
1. Fixed Uiso
 At 1.2 times of:
  All C(H) groups, All C(H,H) groups
 At 1.5 times of:
  All C(H,H,H) groups, All O(H) groups
2.a Ternary CH refined with riding coordinates:
 C1(H1A), C4(H4), C5(H5), C6(H6), C7(H7), C8(H8), C9(H9), C10(H10), C15(H15),
 C18(H18), C19(H19), C20(H20), C23(H23), C24(H24), C25(H25), C26(H26), C28(H28),
  C31(H31), C32(H32), C33(H33), C36(H36), C37(H37), C39(H39), C42(H42)
2.b Secondary CH2 refined with riding coordinates:
 C2(H2A,H2B), C3(H3A,H3B), C11(H11A,H11B), C12(H12A,H12B), C16(H16A,H16B),
 C17(H17A,H17B), C21(H21A,H21B), C22(H22A,H22B), C29(H29A,H29B), C30(H30A,H30B),
  C34(H34A,H34B), C35(H35A,H35B)
2.c Idealised Me refined as rotating group:
 C1E(H1EA,H1EB,H1EC), C14(H14A,H14B,H14C), C40(H40A,H40B,H40C)
2.d Idealised tetrahedral OH refined as rotating group:
 O1(H1), O6(H6A), O8(H8A)
;

loop_
_space_group_symop_operation_xyz
'x, y, z'
'-x, y+1/2, -z'

loop_
_atom_site_label
_atom_site_type_symbol
_atom_site_fract_x
_atom_site_fract_y
_atom_site_fract_z
_atom_site_U_iso_or_equiv
_atom_site_adp_type
_atom_site_occupancy
_atom_site_site_symmetry_order
_atom_site_calc_flag
_atom_site_refinement_flags_posn
_atom_site_refinement_flags_adp
_atom_site_refinement_flags_occupancy
_atom_site_disorder_assembly
_atom_site_disorder_group
O1 O -0.2067(4) -0.1998(10) -0.6866(4) 0.0745(19) Uani 1 1 d . . . . .
H1 H -0.2462 -0.2109 -0.7233 0.112 Uiso 1 1 calc R U . . .
O2 O -0.1154(3) -0.2041(9) -0.5454(4) 0.0593(17) Uani 1 1 d . . . . .
O3 O -0.1083(5) -0.1313(11) -0.4315(4) 0.085(2) Uani 1 1 d . . . . .
O4 O -0.1953(3) -0.6588(9) -0.8292(3) 0.0596(17) Uani 1 1 d . . . . .
O5 O -0.2357(4) -0.3529(10) -0.8906(3) 0.0649(17) Uani 1 1 d . . . . .
O6 O -0.0992(4) -0.8707(10) -0.7035(3) 0.074(2) Uani 1 1 d . . . . .
H6A H -0.1370 -0.9561 -0.6991 0.111 Uiso 1 1 calc R U . . .
O7 O -0.5032(4) -0.6699(10) -1.0796(3) 0.0669(17) Uani 1 1 d . . . . .
O8 O -0.6514(4) -0.7382(10) -1.1937(4) 0.0718(19) Uani 1 1 d . . . . .
H8A H -0.6762 -0.7714 -1.1626 0.108 Uiso 1 1 calc R U . . .
O9 O -0.3642(5) -0.7294(12) -1.0309(4) 0.090(2) Uani 1 1 d . . . . .
C1 C -0.3596(5) -0.7094(13) -0.5446(5) 0.052(2) Uani 1 1 d . . . . .
H1A H -0.3719 -0.7928 -0.5895 0.063 Uiso 1 1 calc R U . . .
C1E C 0.1792(6) -0.3584(16) -0.8453(6) 0.080(3) Uani 1 1 d . . . . .
H1EA H 0.1523 -0.2185 -0.8539 0.120 Uiso 1 1 calc R U . . .
H1EB H 0.1930 -0.4092 -0.8884 0.120 Uiso 1 1 calc R U . . .
H1EC H 0.2316 -0.3478 -0.8073 0.120 Uiso 1 1 calc R U . . .
C2 C -0.3851(5) -0.4721(13) -0.5643(5) 0.059(2) Uani 1 1 d . . . . .
H2A H -0.3951 -0.3990 -0.5224 0.071 Uiso 1 1 calc R U . . .
H2B H -0.4391 -0.4694 -0.6017 0.071 Uiso 1 1 calc R U . . .
C3 C -0.3142(5) -0.3469(12) -0.5911(5) 0.053(2) Uani 1 1 d . . . . .
H3A H -0.3415 -0.2398 -0.6267 0.064 Uiso 1 1 calc R U . . .
H3B H -0.2758 -0.2721 -0.5511 0.064 Uiso 1 1 calc R U . . .
C4 C -0.2622(5) -0.5055(11) -0.6243(4) 0.045(2) Uani 1 1 d . . . . .
H4 H -0.3023 -0.5826 -0.6637 0.054 Uiso 1 1 calc R U . . .
C5 C -0.2144(5) -0.6732(12) -0.5685(4) 0.045(2) Uani 1 1 d . . . . .
H5 H -0.2123 -0.8078 -0.5950 0.054 Uiso 1 1 calc R U . . .
C6 C -0.2619(5) -0.7273(13) -0.5096(4) 0.051(2) Uani 1 1 d . . . . .
H6 H -0.2498 -0.8798 -0.4968 0.061 Uiso 1 1 calc R U . . .
C7 C -0.1886(6) -0.4082(15) -0.6531(5) 0.061(3) Uani 1 1 d . . . . .
H7 H -0.1750 -0.5091 -0.6882 0.073 Uiso 1 1 calc R U . . .
C8 C -0.1109(6) -0.3945(15) -0.5891(5) 0.062(3) Uani 1 1 d . . . . .
H8 H -0.0564 -0.3977 -0.6043 0.075 Uiso 1 1 calc R U . . .
C9 C -0.1181(5) -0.5910(13) -0.5420(5) 0.054(2) Uani 1 1 d . . . . .
H9 H -0.0779 -0.7048 -0.5487 0.064 Uiso 1 1 calc R U . . .
C10 C -0.0890(6) -0.4996(13) -0.4661(5) 0.057(2) Uani 1 1 d . . . . .
H10 H -0.0262 -0.5218 -0.4486 0.068 Uiso 1 1 calc R U . . .
C11 C -0.1330(6) -0.5975(15) -0.4113(5) 0.069(3) Uani 1 1 d . . . . .
H11A H -0.1131 -0.7452 -0.4008 0.082 Uiso 1 1 calc R U . . .
H11B H -0.1171 -0.5152 -0.3669 0.082 Uiso 1 1 calc R U . . .
C12 C -0.2308(6) -0.5957(13) -0.4400(4) 0.057(2) Uani 1 1 d . . . . .
H12A H -0.2503 -0.4472 -0.4491 0.068 Uiso 1 1 calc R U . . .
H12B H -0.2571 -0.6543 -0.4037 0.068 Uiso 1 1 calc R U . . .
C13 C -0.1056(6) -0.2627(14) -0.4762(6) 0.061(3) Uani 1 1 d . . . . .
C14 C -0.4159(6) -0.8033(16) -0.4974(6) 0.089(4) Uani 1 1 d . . . . .
H14A H -0.4039 -0.7271 -0.4523 0.133 Uiso 1 1 calc R U . . .
H14B H -0.4026 -0.9541 -0.4887 0.133 Uiso 1 1 calc R U . . .
H14C H -0.4762 -0.7873 -0.5216 0.133 Uiso 1 1 calc R U . . .
C15 C 0.1168(5) -0.5173(14) -0.8232(5) 0.057(2) Uani 1 1 d . . . . .
H15 H 0.1503 -0.6502 -0.8086 0.068 Uiso 1 1 calc R U . . .
C16 C 0.0891(5) -0.4409(14) -0.7574(5) 0.060(2) Uani 1 1 d . . . . .
H16A H 0.0791 -0.2859 -0.7614 0.072 Uiso 1 1 calc R U . . .
H16B H 0.1366 -0.4660 -0.7152 0.072 Uiso 1 1 calc R U . . .
C17 C 0.0066(6) -0.5513(12) -0.7455(5) 0.055(2) Uani 1 1 d . . . . .
H17A H 0.0097 -0.5596 -0.6944 0.066 Uiso 1 1 calc R U . . .
H17B H -0.0446 -0.4680 -0.7687 0.066 Uiso 1 1 calc R U . . .
C18 C 0.0007(5) -0.7747(12) -0.7772(4) 0.048(2) Uani 1 1 d . . . . .
H18 H 0.0532 -0.8545 -0.7528 0.058 Uiso 1 1 calc R U . . .
C19 C -0.0058(5) -0.7771(12) -0.8595(4) 0.047(2) Uani 1 1 d . . . . .
H19 H 0.0258 -0.9062 -0.8685 0.056 Uiso 1 1 calc R U . . .
C20 C 0.0394(5) -0.5832(12) -0.8843(5) 0.048(2) Uani 1 1 d . . . . .
H20 H 0.0621 -0.6316 -0.9247 0.058 Uiso 1 1 calc R U . . .
C21 C -0.0218(5) -0.3914(13) -0.9109(4) 0.049(2) Uani 1 1 d . . . . .
H21A H -0.0400 -0.3293 -0.8706 0.059 Uiso 1 1 calc R U . . .
H21B H 0.0091 -0.2805 -0.9303 0.059 Uiso 1 1 calc R U . . .
C22 C -0.1021(5) -0.4623(13) -0.9689(5) 0.058(2) Uani 1 1 d . . . . .
H22A H -0.1383 -0.3373 -0.9863 0.069 Uiso 1 1 calc R U . . .
H22B H -0.0841 -0.5250 -1.0093 0.069 Uiso 1 1 calc R U . . .
C23 C -0.1541(5) -0.6288(13) -0.9381(5) 0.054(2) Uani 1 1 d . . . . .
H23 H -0.1987 -0.6884 -0.9784 0.065 Uiso 1 1 calc R U . . .
C24 C -0.1035(5) -0.8176(13) -0.8976(5) 0.053(2) Uani 1 1 d . . . . .
H24 H -0.1091 -0.9442 -0.9292 0.064 Uiso 1 1 calc R U . . .
C25 C -0.1492(5) -0.8604(13) -0.8372(5) 0.056(2) Uani 1 1 d . . . . .
H25 H -0.1898 -0.9824 -0.8493 0.068 Uiso 1 1 calc R U . . .
C26 C -0.0786(6) -0.9072(14) -0.7705(5) 0.062(3) Uani 1 1 d . . . . .
H26 H -0.0633 -1.0605 -0.7721 0.074 Uiso 1 1 calc R U . . .
C27 C -0.1998(6) -0.5304(14) -0.8861(5) 0.057(2) Uani 1 1 d . . . . .
C28 C -0.4274(6) -0.3178(14) -1.2879(5) 0.061(2) Uani 1 1 d . . . . .
H28 H -0.4787 -0.2436 -1.3172 0.073 Uiso 1 1 calc R U . . .
C29 C -0.4471(6) -0.5609(14) -1.2965(5) 0.068(3) Uani 1 1 d . . . . .
H29A H -0.4782 -0.5897 -1.3460 0.082 Uiso 1 1 calc R U . . .
H29B H -0.3926 -0.6401 -1.2869 0.082 Uiso 1 1 calc R U . . .
C30 C -0.5010(5) -0.6444(13) -1.2464(4) 0.056(2) Uani 1 1 d . . . . .
H30A H -0.5367 -0.7649 -1.2691 0.067 Uiso 1 1 calc R U . . .
H30B H -0.4624 -0.6963 -1.2020 0.067 Uiso 1 1 calc R U . . .
C31 C -0.5585(5) -0.4675(13) -1.2296(5) 0.052(2) Uani 1 1 d . . . . .
H31 H -0.5962 -0.4165 -1.2752 0.062 Uiso 1 1 calc R U . . .
C32 C -0.5056(5) -0.2710(13) -1.1914(5) 0.054(2) Uani 1 1 d . . . . .
H32 H -0.5403 -0.1418 -1.2088 0.064 Uiso 1 1 calc R U . . .
C33 C -0.4171(5) -0.2397(12) -1.2108(4) 0.048(2) Uani 1 1 d . . . . .
H33 H -0.4054 -0.0838 -1.2100 0.058 Uiso 1 1 calc R U . . .
C34 C -0.3410(5) -0.3465(14) -1.1577(5) 0.059(2) Uani 1 1 d . . . . .
H34A H -0.3472 -0.5026 -1.1616 0.071 Uiso 1 1 calc R U . . .
H34B H -0.2873 -0.3072 -1.1698 0.071 Uiso 1 1 calc R U . . .
C35 C -0.3361(6) -0.2795(16) -1.0817(5) 0.071(3) Uani 1 1 d . . . . .
H35A H -0.3323 -0.1230 -1.0778 0.085 Uiso 1 1 calc R U . . .
H35B H -0.2843 -0.3404 -1.0497 0.085 Uiso 1 1 calc R U . . .
C36 C -0.4157(6) -0.3579(15) -1.0598(5) 0.061(2) Uani 1 1 d . . . . .
H36 H -0.4137 -0.2954 -1.0124 0.073 Uiso 1 1 calc R U . . .
C37 C -0.5030(6) -0.2921(14) -1.1107(5) 0.062(3) Uani 1 1 d . . . . .
H37 H -0.5246 -0.1589 -1.0935 0.074 Uiso 1 1 calc R U . . .
C39 C -0.6157(6) -0.5236(15) -1.1798(5) 0.063(3) Uani 1 1 d . . . . .
H39 H -0.6644 -0.4211 -1.1894 0.075 Uiso 1 1 calc R U . . .
C40 C -0.3506(6) -0.2495(18) -1.3186(5) 0.094(4) Uani 1 1 d . . . . .
H40A H -0.3001 -0.3330 -1.2961 0.141 Uiso 1 1 calc R U . . .
H40B H -0.3386 -0.0985 -1.3092 0.141 Uiso 1 1 calc R U . . .
H40C H -0.3653 -0.2746 -1.3696 0.141 Uiso 1 1 calc R U . . .
C41 C -0.4202(7) -0.5983(18) -1.0527(5) 0.066(3) Uani 1 1 d . . . . .
C42 C -0.5622(6) -0.4842(15) -1.1037(5) 0.067(3) Uani 1 1 d . . . . .
H42 H -0.5985 -0.4531 -1.0705 0.081 Uiso 1 1 calc R U . . .

loop_
_atom_site_aniso_label
_atom_site_aniso_U_11
_atom_site_aniso_U_22
_atom_site_aniso_U_33
_atom_site_aniso_U_23
_atom_site_aniso_U_13
_atom_site_aniso_U_12
O1 0.075(5) 0.074(4) 0.074(5) 0.021(4) 0.018(4) -0.017(4)
O2 0.048(4) 0.044(3) 0.082(5) -0.002(4) 0.010(4) -0.005(3)
O3 0.097(6) 0.058(4) 0.082(5) -0.015(4) -0.012(4) 0.006(4)
O4 0.047(4) 0.057(4) 0.082(5) -0.002(4) 0.031(3) 0.006(3)
O5 0.060(4) 0.059(4) 0.081(5) -0.007(4) 0.027(4) 0.013(3)
O6 0.091(5) 0.072(4) 0.075(5) -0.002(4) 0.051(4) -0.013(4)
O7 0.072(5) 0.068(4) 0.062(4) 0.010(4) 0.020(4) -0.003(4)
O8 0.065(4) 0.074(4) 0.084(5) 0.002(4) 0.032(4) -0.015(3)
O9 0.086(5) 0.092(5) 0.087(6) 0.024(5) 0.011(5) 0.009(5)
C1 0.043(5) 0.050(5) 0.069(6) 0.001(5) 0.023(5) -0.009(4)
C1E 0.054(6) 0.084(7) 0.108(9) 0.021(7) 0.034(6) -0.005(6)
C2 0.041(5) 0.065(6) 0.074(7) -0.007(5) 0.020(5) 0.001(4)
C3 0.040(5) 0.044(5) 0.074(6) 0.000(5) 0.012(5) 0.001(4)
C4 0.047(5) 0.039(4) 0.047(5) 0.009(4) 0.009(4) 0.002(4)
C5 0.041(5) 0.043(4) 0.052(5) 0.003(4) 0.016(4) 0.001(4)
C6 0.063(6) 0.039(4) 0.056(6) 0.005(5) 0.025(5) 0.004(4)
C7 0.072(7) 0.054(5) 0.065(6) 0.005(5) 0.033(6) -0.003(5)
C8 0.046(5) 0.065(6) 0.082(7) -0.005(6) 0.026(5) -0.005(5)
C9 0.047(5) 0.045(5) 0.073(7) 0.000(5) 0.021(5) 0.008(4)
C10 0.044(5) 0.047(5) 0.073(7) -0.007(5) 0.003(5) 0.008(4)
C11 0.071(7) 0.054(6) 0.067(7) 0.000(6) -0.009(5) 0.006(5)
C12 0.071(7) 0.055(5) 0.046(5) -0.005(5) 0.020(5) 0.004(5)
C13 0.044(5) 0.045(6) 0.086(8) -0.012(6) -0.001(5) 0.004(4)
C14 0.073(7) 0.094(8) 0.115(9) 0.020(7) 0.051(7) -0.017(6)
C15 0.033(5) 0.060(5) 0.077(7) 0.009(5) 0.013(5) 0.007(4)
C16 0.056(6) 0.058(6) 0.062(6) -0.001(5) 0.010(5) -0.005(4)
C17 0.060(6) 0.055(5) 0.056(6) -0.010(5) 0.024(5) -0.011(4)
C18 0.054(5) 0.039(4) 0.056(5) 0.004(4) 0.023(5) 0.007(4)
C19 0.045(5) 0.039(4) 0.059(6) -0.005(4) 0.019(4) 0.005(4)
C20 0.050(5) 0.047(5) 0.055(5) 0.002(4) 0.026(4) 0.002(4)
C21 0.054(5) 0.041(4) 0.054(5) 0.001(5) 0.019(4) 0.002(4)
C22 0.063(6) 0.057(5) 0.055(6) 0.000(5) 0.015(5) 0.004(5)
C23 0.052(5) 0.049(5) 0.059(6) -0.009(5) 0.009(5) 0.000(4)
C24 0.057(6) 0.044(5) 0.061(6) -0.018(5) 0.019(5) -0.005(4)
C25 0.059(6) 0.037(4) 0.081(7) -0.008(5) 0.033(5) -0.004(4)
C26 0.071(7) 0.047(5) 0.075(7) 0.008(5) 0.034(6) -0.003(5)
C27 0.047(5) 0.063(6) 0.060(6) -0.010(6) 0.009(5) 0.007(5)
C28 0.064(6) 0.072(6) 0.053(6) 0.008(5) 0.027(5) -0.010(5)
C29 0.076(7) 0.072(7) 0.062(6) -0.007(6) 0.026(6) -0.005(5)
C30 0.064(6) 0.054(5) 0.049(6) -0.005(5) 0.016(5) -0.005(5)
C31 0.042(5) 0.060(5) 0.055(6) 0.010(5) 0.014(4) -0.004(4)
C32 0.047(5) 0.052(5) 0.069(6) 0.010(5) 0.026(5) 0.006(4)
C33 0.046(5) 0.043(5) 0.057(6) -0.001(5) 0.015(4) 0.001(4)
C34 0.048(5) 0.058(5) 0.072(7) 0.005(6) 0.015(5) -0.004(4)
C35 0.069(7) 0.083(7) 0.061(6) -0.004(6) 0.016(5) -0.012(6)
C36 0.073(7) 0.064(6) 0.048(6) -0.010(5) 0.017(5) -0.005(5)
C37 0.069(6) 0.050(5) 0.076(7) -0.010(5) 0.036(6) -0.004(5)
C39 0.058(6) 0.062(6) 0.075(7) 0.010(6) 0.027(5) -0.007(5)
C40 0.104(9) 0.115(9) 0.080(8) 0.010(7) 0.055(7) -0.024(7)
C41 0.060(7) 0.090(8) 0.051(6) 0.007(6) 0.020(5) -0.017(6)
C42 0.069(7) 0.073(7) 0.067(7) -0.018(6) 0.030(6) -0.010(6)

loop_
_atom_type_symbol
_atom_type_description
_atom_type_scat_dispersion_real
_atom_type_scat_dispersion_imag
_atom_type_scat_source
C C 0.0033 0.0016 'International Tables Vol C Tables 4.2.6.8 and 6.1.1.4'
H H 0.0000 0.0000 'International Tables Vol C Tables 4.2.6.8 and 6.1.1.4'
O O 0.0106 0.0060 'International Tables Vol C Tables 4.2.6.8 and 6.1.1.4'

loop_
_geom_angle_atom_site_label_1
_geom_angle_atom_site_label_2
_geom_angle_atom_site_label_3
_geom_angle
_geom_angle_site_symmetry_1
_geom_angle_site_symmetry_3
C7 O1 H1 109.5 . .
C13 O2 C8 109.9(7) . .
C27 O4 C25 110.1(6) . .
C26 O6 H6A 109.5 . .
C41 O7 C42 110.1(8) . .
C39 O8 H8A 109.5 . .
C2 C1 H1A 107.6 . .
C6 C1 H1A 107.6 . .
C6 C1 C2 110.5(7) . .
C6 C1 C14 113.0(7) . .
C14 C1 H1A 107.6 . .
C14 C1 C2 110.3(7) . .
H1EA C1E H1EB 109.5 . .
H1EA C1E H1EC 109.5 . .
H1EB C1E H1EC 109.5 . .
C15 C1E H1EA 109.5 . .
C15 C1E H1EB 109.5 . .
C15 C1E H1EC 109.5 . .
C1 C2 H2A 109.0 . .
C1 C2 H2B 109.0 . .
C1 C2 C3 112.7(6) . .
H2A C2 H2B 107.8 . .
C3 C2 H2A 109.0 . .
C3 C2 H2B 109.0 . .
C2 C3 H3A 109.8 . .
C2 C3 H3B 109.8 . .
H3A C3 H3B 108.2 . .
C4 C3 C2 109.5(6) . .
C4 C3 H3A 109.8 . .
C4 C3 H3B 109.8 . .
C3 C4 H4 108.6 . .
C3 C4 C5 111.4(7) . .
C3 C4 C7 116.2(6) . .
C5 C4 H4 108.6 . .
C7 C4 H4 108.6 . .
C7 C4 C5 103.1(6) . .
C4 C5 H5 106.5 . .
C4 C5 C9 106.1(6) . .
C6 C5 C4 114.0(6) . .
C6 C5 H5 106.5 . .
C6 C5 C9 116.7(7) . .
C9 C5 H5 106.5 . .
C1 C6 C5 107.0(7) . .
C1 C6 H6 106.9 . .
C1 C6 C12 114.3(7) . .
C5 C6 H6 106.9 . .
C12 C6 C5 114.3(7) . .
C12 C6 H6 106.9 . .
O1 C7 C4 115.3(7) . .
O1 C7 H7 108.5 . .
O1 C7 C8 110.2(8) . .
C4 C7 H7 108.5 . .
C8 C7 C4 105.7(7) . .
C8 C7 H7 108.5 . .
O2 C8 C7 111.4(7) . .
O2 C8 H8 111.2 . .
O2 C8 C9 106.1(7) . .
C7 C8 H8 111.2 . .
C7 C8 C9 105.5(7) . .
C9 C8 H8 111.2 . .
C5 C9 H9 109.9 . .
C8 C9 C5 106.0(7) . .
C8 C9 H9 109.9 . .
C10 C9 C5 117.7(7) . .
C10 C9 C8 102.8(7) . .
C10 C9 H9 109.9 . .
C9 C10 H10 108.3 . .
C9 C10 C11 115.5(7) . .
C11 C10 H10 108.3 . .
C13 C10 C9 103.8(8) . .
C13 C10 H10 108.3 . .
C13 C10 C11 112.4(8) . .
C10 C11 H11A 109.5 . .
C10 C11 H11B 109.5 . .
H11A C11 H11B 108.1 . .
C12 C11 C10 110.7(8) . .
C12 C11 H11A 109.5 . .
C12 C11 H11B 109.5 . .
C6 C12 H12A 109.0 . .
C6 C12 H12B 109.0 . .
C11 C12 C6 112.9(7) . .
C11 C12 H12A 109.0 . .
C11 C12 H12B 109.0 . .
H12A C12 H12B 107.8 . .
O2 C13 C10 111.4(9) . .
O3 C13 O2 120.8(9) . .
O3 C13 C10 127.8(10) . .
C1 C14 H14A 109.5 . .
C1 C14 H14B 109.5 . .
C1 C14 H14C 109.5 . .
H14A C14 H14B 109.5 . .
H14A C14 H14C 109.5 . .
H14B C14 H14C 109.5 . .
C1E C15 H15 105.8 . .
C16 C15 C1E 112.1(8) . .
C16 C15 H15 105.8 . .
C16 C15 C20 112.1(6) . .
C20 C15 C1E 114.4(7) . .
C20 C15 H15 105.8 . .
C15 C16 H16A 108.5 . .
C15 C16 H16B 108.5 . .
C15 C16 C17 114.9(7) . .
H16A C16 H16B 107.5 . .
C17 C16 H16A 108.5 . .
C17 C16 H16B 108.5 . .
C16 C17 H17A 110.0 . .
C16 C17 H17B 110.0 . .
H17A C17 H17B 108.4 . .
C18 C17 C16 108.3(7) . .
C18 C17 H17A 110.0 . .
C18 C17 H17B 110.0 . .
C17 C18 H18 108.1 . .
C17 C18 C19 113.6(7) . .
C17 C18 C26 115.1(7) . .
C19 C18 H18 108.1 . .
C26 C18 H18 108.1 . .
C26 C18 C19 103.5(7) . .
C18 C19 H19 106.3 . .
C18 C19 C24 106.3(6) . .
C20 C19 C18 113.1(7) . .
C20 C19 H19 106.3 . .
C20 C19 C24 117.9(7) . .
C24 C19 H19 106.3 . .
C15 C20 C19 108.6(7) . .
C15 C20 H20 107.6 . .
C15 C20 C21 111.7(7) . .
C19 C20 H20 107.6 . .
C19 C20 C21 113.5(6) . .
C21 C20 H20 107.6 . .
C20 C21 H21A 109.4 . .
C20 C21 H21B 109.4 . .
H21A C21 H21B 108.0 . .
C22 C21 C20 111.3(7) . .
C22 C21 H21A 109.4 . .
C22 C21 H21B 109.4 . .
C21 C22 H22A 109.7 . .
C21 C22 H22B 109.7 . .
H22A C22 H22B 108.2 . .
C23 C22 C21 110.0(7) . .
C23 C22 H22A 109.7 . .
C23 C22 H22B 109.7 . .
C22 C23 H23 107.5 . .
C24 C23 C22 116.6(7) . .
C24 C23 H23 107.5 . .
C27 C23 C22 112.6(7) . .
C27 C23 H23 107.5 . .
C27 C23 C24 104.7(7) . .
C19 C24 H24 110.0 . .
C23 C24 C19 117.0(7) . .
C23 C24 H24 110.0 . .
C23 C24 C25 103.2(7) . .
C25 C24 C19 106.1(7) . .
C25 C24 H24 110.0 . .
O4 C25 C24 105.9(6) . .
O4 C25 H25 111.1 . .
O4 C25 C26 111.0(7) . .
C24 C25 H25 111.1 . .
C26 C25 C24 106.3(7) . .
C26 C25 H25 111.1 . .
O6 C26 C18 111.8(7) . .
O6 C26 C25 116.5(7) . .
O6 C26 H26 107.3 . .
C18 C26 H26 107.3 . .
C25 C26 C18 106.3(7) . .
C25 C26 H26 107.3 . .
O4 C27 C23 111.5(7) . .
O5 C27 O4 121.0(8) . .
O5 C27 C23 127.4(9) . .
C29 C28 H28 106.1 . .
C29 C28 C40 112.7(8) . .
C33 C28 H28 106.1 . .
C33 C28 C29 112.5(7) . .
C33 C28 C40 112.5(7) . .
C40 C28 H28 106.1 . .
C28 C29 H29A 108.9 . .
C28 C29 H29B 108.9 . .
H29A C29 H29B 107.8 . .
C30 C29 C28 113.2(7) . .
C30 C29 H29A 108.9 . .
C30 C29 H29B 108.9 . .
C29 C30 H30A 109.5 . .
C29 C30 H30B 109.5 . .
H30A C30 H30B 108.1 . .
C31 C30 C29 110.9(7) . .
C31 C30 H30A 109.5 . .
C31 C30 H30B 109.5 . .
C30 C31 H31 107.9 . .
C30 C31 C32 112.4(6) . .
C30 C31 C39 117.5(7) . .
C32 C31 H31 107.9 . .
C39 C31 H31 107.9 . .
C39 C31 C32 102.8(7) . .
C31 C32 H32 106.4 . .
C31 C32 C33 113.6(6) . .
C33 C32 H32 106.4 . .
C37 C32 C31 106.4(7) . .
C37 C32 H32 106.4 . .
C37 C32 C33 117.0(7) . .
C28 C33 C32 108.2(7) . .
C28 C33 H33 107.4 . .
C32 C33 H33 107.4 . .
C34 C33 C28 112.6(7) . .
C34 C33 C32 113.6(7) . .
C34 C33 H33 107.4 . .
C33 C34 H34A 109.3 . .
C33 C34 H34B 109.3 . .
H34A C34 H34B 107.9 . .
C35 C34 C33 111.7(7) . .
C35 C34 H34A 109.3 . .
C35 C34 H34B 109.3 . .
C34 C35 H35A 109.7 . .
C34 C35 H35B 109.7 . .
C34 C35 C36 109.9(7) . .
H35A C35 H35B 108.2 . .
C36 C35 H35A 109.7 . .
C36 C35 H35B 109.7 . .
C35 C36 H36 107.4 . .
C35 C36 C37 115.1(8) . .
C37 C36 H36 107.4 . .
C41 C36 C35 114.0(8) . .
C41 C36 H36 107.4 . .
C41 C36 C37 105.3(8) . .
C32 C37 H37 110.1 . .
C36 C37 C32 116.8(7) . .
C36 C37 H37 110.1 . .
C36 C37 C42 102.4(8) . .
C42 C37 C32 106.8(8) . .
C42 C37 H37 110.1 . .
O8 C39 C31 111.3(8) . .
O8 C39 H39 107.7 . .
O8 C39 C42 115.3(8) . .
C31 C39 H39 107.7 . .
C42 C39 C31 106.9(8) . .
C42 C39 H39 107.7 . .
C28 C40 H40A 109.5 . .
C28 C40 H40B 109.5 . .
C28 C40 H40C 109.5 . .
H40A C40 H40B 109.5 . .
H40A C40 H40C 109.5 . .
H40B C40 H40C 109.5 . .
O7 C41 C36 110.6(9) . .
O9 C41 O7 118.4(10) . .
O9 C41 C36 130.9(10) . .
O7 C42 C37 105.7(7) . .
O7 C42 C39 109.6(7) . .
O7 C42 H42 112.2 . .
C37 C42 H42 112.2 . .
C39 C42 C37 104.3(8) . .
C39 C42 H42 112.2 . .

loop_
_geom_bond_atom_site_label_1
_geom_bond_atom_site_label_2
_geom_bond_distance
_geom_bond_site_symmetry_2
O1 H1 0.8200 .
O1 C7 1.434(10) .
O2 C8 1.457(10) .
O2 C13 1.347(11) .
O3 C13 1.189(10) .
O4 C25 1.471(9) .
O4 C27 1.336(10) .
O5 C27 1.229(9) .
O6 H6A 0.8200 .
O6 C26 1.422(9) .
O7 C41 1.364(10) .
O7 C42 1.480(11) .
O8 H8A 0.8200 .
O8 C39 1.440(10) .
O9 C41 1.198(11) .
C1 H1A 0.9800 .
C1 C2 1.542(11) .
C1 C6 1.533(10) .
C1 C14 1.537(10) .
C1E H1EA 0.9600 .
C1E H1EB 0.9600 .
C1E H1EC 0.9600 .
C1E C15 1.528(10) .
C2 H2A 0.9700 .
C2 H2B 0.9700 .
C2 C3 1.556(10) .
C3 H3A 0.9700 .
C3 H3B 0.9700 .
C3 C4 1.521(9) .
C4 H4 0.9800 .
C4 C5 1.545(10) .
C4 C7 1.536(10) .
C5 H5 0.9800 .
C5 C6 1.544(9) .
C5 C9 1.570(10) .
C6 H6 0.9800 .
C6 C12 1.534(11) .
C7 H7 0.9800 .
C7 C8 1.509(12) .
C8 H8 0.9800 .
C8 C9 1.535(11) .
C9 H9 0.9800 .
C9 C10 1.522(11) .
C10 H10 0.9800 .
C10 C11 1.526(12) .
C10 C13 1.491(11) .
C11 H11A 0.9700 .
C11 H11B 0.9700 .
C11 C12 1.511(11) .
C12 H12A 0.9700 .
C12 H12B 0.9700 .
C14 H14A 0.9600 .
C14 H14B 0.9600 .
C14 H14C 0.9600 .
C15 H15 0.9800 .
C15 C16 1.514(11) .
C15 C20 1.525(11) .
C16 H16A 0.9700 .
C16 H16B 0.9700 .
C16 C17 1.545(10) .
C17 H17A 0.9700 .
C17 H17B 0.9700 .
C17 C18 1.501(10) .
C18 H18 0.9800 .
C18 C19 1.556(10) .
C18 C26 1.534(11) .
C19 H19 0.9800 .
C19 C20 1.533(10) .
C19 C24 1.561(11) .
C20 H20 0.9800 .
C20 C21 1.536(10) .
C21 H21A 0.9700 .
C21 H21B 0.9700 .
C21 C22 1.531(11) .
C22 H22A 0.9700 .
C22 H22B 0.9700 .
C22 C23 1.529(11) .
C23 H23 0.9800 .
C23 C24 1.514(11) .
C23 C27 1.503(11) .
C24 H24 0.9800 .
C24 C25 1.538(10) .
C25 H25 0.9800 .
C25 C26 1.502(12) .
C26 H26 0.9800 .
C28 H28 0.9800 .
C28 C29 1.534(12) .
C28 C33 1.525(10) .
C28 C40 1.540(10) .
C29 H29A 0.9700 .
C29 H29B 0.9700 .
C29 C30 1.529(10) .
C30 H30A 0.9700 .
C30 H30B 0.9700 .
C30 C31 1.511(10) .
C31 H31 0.9800 .
C31 C32 1.552(11) .
C31 C39 1.515(11) .
C32 H32 0.9800 .
C32 C33 1.554(9) .
C32 C37 1.544(11) .
C33 H33 0.9800 .
C33 C34 1.522(10) .
C34 H34A 0.9700 .
C34 H34B 0.9700 .
C34 C35 1.499(11) .
C35 H35A 0.9700 .
C35 H35B 0.9700 .
C35 C36 1.510(11) .
C36 H36 0.9800 .
C36 C37 1.537(12) .
C36 C41 1.494(13) .
C37 H37 0.9800 .
C37 C42 1.540(11) .
C39 H39 0.9800 .
C39 C42 1.512(12) .
C40 H40A 0.9600 .
C40 H40B 0.9600 .
C40 H40C 0.9600 .
C42 H42 0.9800 .

loop_
_geom_torsion_atom_site_label_1
_geom_torsion_atom_site_label_2
_geom_torsion_atom_site_label_3
_geom_torsion_atom_site_label_4
_geom_torsion
_geom_torsion_site_symmetry_1
_geom_torsion_site_symmetry_2
_geom_torsion_site_symmetry_3
_geom_torsion_site_symmetry_4
O1 C7 C8 O2 44.3(9) . . . .
O1 C7 C8 C9 159.0(7) . . . .
O2 C8 C9 C5 101.6(7) . . . .
O2 C8 C9 C10 -22.6(8) . . . .
O4 C25 C26 O6 41.9(10) . . . .
O4 C25 C26 C18 -83.4(8) . . . .
O8 C39 C42 O7 44.3(10) . . . .
O8 C39 C42 C37 157.1(7) . . . .
C1 C2 C3 C4 27.0(10) . . . .
C1 C6 C12 C11 -173.8(7) . . . .
C1E C15 C16 C17 162.1(7) . . . .
C1E C15 C20 C19 167.6(6) . . . .
C1E C15 C20 C21 -66.4(9) . . . .
C2 C1 C6 C5 -67.6(9) . . . .
C2 C1 C6 C12 60.0(9) . . . .
C2 C3 C4 C5 -61.9(9) . . . .
C2 C3 C4 C7 -179.5(7) . . . .
C3 C4 C5 C6 30.5(9) . . . .
C3 C4 C5 C9 -99.3(7) . . . .
C3 C4 C7 O1 -37.0(11) . . . .
C3 C4 C7 C8 84.9(9) . . . .
C4 C5 C6 C1 32.4(9) . . . .
C4 C5 C6 C12 -95.2(8) . . . .
C4 C5 C9 C8 -6.2(8) . . . .
C4 C5 C9 C10 108.1(8) . . . .
C4 C7 C8 O2 -80.8(8) . . . .
C4 C7 C8 C9 33.8(9) . . . .
C5 C4 C7 O1 -159.1(7) . . . .
C5 C4 C7 C8 -37.2(8) . . . .
C5 C6 C12 C11 -50.1(10) . . . .
C5 C9 C10 C11 31.0(10) . . . .
C5 C9 C10 C13 -92.5(8) . . . .
C6 C1 C2 C3 36.7(10) . . . .
C6 C5 C9 C8 -134.4(7) . . . .
C6 C5 C9 C10 -20.1(10) . . . .
C7 C4 C5 C6 155.9(7) . . . .
C7 C4 C5 C9 26.1(8) . . . .
C7 C8 C9 C5 -16.7(9) . . . .
C7 C8 C9 C10 -140.9(7) . . . .
C8 O2 C13 O3 -179.1(8) . . . .
C8 O2 C13 C10 2.9(10) . . . .
C8 C9 C10 C11 147.1(7) . . . .
C8 C9 C10 C13 23.5(9) . . . .
C9 C5 C6 C1 156.7(6) . . . .
C9 C5 C6 C12 29.1(10) . . . .
C9 C10 C11 C12 -50.7(10) . . . .
C9 C10 C13 O2 -17.4(10) . . . .
C9 C10 C13 O3 164.7(9) . . . .
C10 C11 C12 C6 60.5(9) . . . .
C11 C10 C13 O2 -143.0(8) . . . .
C11 C10 C13 O3 39.2(14) . . . .
C13 O2 C8 C7 127.2(7) . . . .
C13 O2 C8 C9 12.9(9) . . . .
C13 C10 C11 C12 68.2(10) . . . .
C14 C1 C2 C3 162.4(8) . . . .
C14 C1 C6 C5 168.2(7) . . . .
C14 C1 C6 C12 -64.1(9) . . . .
C15 C16 C17 C18 28.7(11) . . . .
C15 C20 C21 C22 -176.5(7) . . . .
C16 C15 C20 C19 -63.4(9) . . . .
C16 C15 C20 C21 62.6(9) . . . .
C16 C17 C18 C19 -60.4(10) . . . .
C16 C17 C18 C26 -179.5(7) . . . .
C17 C18 C19 C20 29.2(10) . . . .
C17 C18 C19 C24 -101.6(8) . . . .
C17 C18 C26 O6 -37.8(11) . . . .
C17 C18 C26 C25 90.4(9) . . . .
C18 C19 C20 C15 31.7(8) . . . .
C18 C19 C20 C21 -93.2(8) . . . .
C18 C19 C24 C23 108.9(8) . . . .
C18 C19 C24 C25 -5.6(8) . . . .
C19 C18 C26 O6 -162.4(7) . . . .
C19 C18 C26 C25 -34.2(8) . . . .
C19 C20 C21 C22 -53.3(9) . . . .
C19 C24 C25 O4 102.6(7) . . . .
C19 C24 C25 C26 -15.5(8) . . . .
C20 C15 C16 C17 31.9(10) . . . .
C20 C19 C24 C23 -19.2(10) . . . .
C20 C19 C24 C25 -133.7(7) . . . .
C20 C21 C22 C23 61.9(8) . . . .
C21 C22 C23 C24 -49.6(10) . . . .
C21 C22 C23 C27 71.4(9) . . . .
C22 C23 C24 C19 28.5(11) . . . .
C22 C23 C24 C25 144.6(7) . . . .
C22 C23 C27 O4 -139.3(7) . . . .
C22 C23 C27 O5 38.5(13) . . . .
C23 C24 C25 O4 -21.0(9) . . . .
C23 C24 C25 C26 -139.1(7) . . . .
C24 C19 C20 C15 156.5(7) . . . .
C24 C19 C20 C21 31.6(10) . . . .
C24 C23 C27 O4 -11.8(9) . . . .
C24 C23 C27 O5 166.1(8) . . . .
C24 C25 C26 O6 156.7(7) . . . .
C24 C25 C26 C18 31.3(8) . . . .
C25 O4 C27 O5 180.0(8) . . . .
C25 O4 C27 C23 -2.0(10) . . . .
C26 C18 C19 C20 154.8(6) . . . .
C26 C18 C19 C24 24.0(8) . . . .
C27 O4 C25 C24 14.8(9) . . . .
C27 O4 C25 C26 129.8(8) . . . .
C27 C23 C24 C19 -96.6(8) . . . .
C27 C23 C24 C25 19.5(8) . . . .
C28 C29 C30 C31 28.8(11) . . . .
C28 C33 C34 C35 -175.9(7) . . . .
C29 C28 C33 C32 -63.8(9) . . . .
C29 C28 C33 C34 62.5(10) . . . .
C29 C30 C31 C32 -60.5(10) . . . .
C29 C30 C31 C39 -179.4(8) . . . .
C30 C31 C32 C33 28.3(10) . . . .
C30 C31 C32 C37 -101.8(8) . . . .
C30 C31 C39 O8 -39.1(11) . . . .
C30 C31 C39 C42 87.7(9) . . . .
C31 C32 C33 C28 31.5(9) . . . .
C31 C32 C33 C34 -94.3(9) . . . .
C31 C32 C37 C36 107.8(8) . . . .
C31 C32 C37 C42 -6.1(9) . . . .
C31 C39 C42 O7 -80.0(8) . . . .
C31 C39 C42 C37 32.8(10) . . . .
C32 C31 C39 O8 -163.0(7) . . . .
C32 C31 C39 C42 -36.3(9) . . . .
C32 C33 C34 C35 -52.5(9) . . . .
C32 C37 C42 O7 99.7(8) . . . .
C32 C37 C42 C39 -15.8(9) . . . .
C33 C28 C29 C30 32.8(11) . . . .
C33 C32 C37 C36 -20.3(11) . . . .
C33 C32 C37 C42 -134.2(7) . . . .
C33 C34 C35 C36 64.1(10) . . . .
C34 C35 C36 C37 -53.4(11) . . . .
C34 C35 C36 C41 68.4(11) . . . .
C35 C36 C37 C32 32.0(11) . . . .
C35 C36 C37 C42 148.3(8) . . . .
C35 C36 C41 O7 -139.9(8) . . . .
C35 C36 C41 O9 36.9(16) . . . .
C36 C37 C42 O7 -23.6(9) . . . .
C36 C37 C42 C39 -139.2(8) . . . .
C37 C32 C33 C28 156.1(7) . . . .
C37 C32 C33 C34 30.2(10) . . . .
C37 C36 C41 O7 -12.9(10) . . . .
C37 C36 C41 O9 164.0(11) . . . .
C39 C31 C32 C33 155.5(7) . . . .
C39 C31 C32 C37 25.4(8) . . . .
C40 C28 C29 C30 161.3(8) . . . .
C40 C28 C33 C32 167.5(8) . . . .
C40 C28 C33 C34 -66.1(10) . . . .
C41 O7 C42 C37 17.1(10) . . . .
C41 O7 C42 C39 129.0(8) . . . .
C41 C36 C37 C32 -94.4(9) . . . .
C41 C36 C37 C42 22.0(9) . . . .
C42 O7 C41 O9 -180.0(9) . . . .
C42 O7 C41 C36 -2.7(10) . . . .
